data_8103595
loop_
_publ_author_name
'Takeuchi, Y.'
'Nishi, F.'
'Maki, I.'

_publ_section_title
;
 Crystal-chemical characterization of the (Ca O)3 * (Al2 O3) - (Na2 O)
 solid-solution series
;
_journal_name_full 'Zeitschrift fuer Kristallographie (149,1979-)'
_journal_page_first 259
_journal_page_last 307
_journal_volume 152
_journal_year 1980
_chemical_formula_sum 'Al6 Ca8.688 Na0.625 O18'
_chemical_name_systematic 'Ca8.688 Na0.625 (Al6 O18)'
_space_group_IT_number 198
_symmetry_space_group_name_Hall 'P 2ac 2ab 3'
_symmetry_space_group_name_H-M 'P 21 3'
_cell_angle_alpha 90
_cell_angle_beta 90
_cell_angle_gamma 90
_cell_formula_units_Z 8
_cell_length_a 15.248
_cell_length_b 15.248
_cell_length_c 15.248
_cell_volume 3545.183
_citation_journal_id_ASTM ZEKRDZ
_cod_data_source_file Takeuchi_ZEKRDZ_1980_238.cif
_cod_data_source_block Al6Ca8.688Na0.625O18
_cod_database_code 8103595

loop_
_symmetry_equiv_pos_as_xyz
x,y,z
-x+1/2,-y,z+1/2
x+1/2,-y+1/2,-z
-x,y+1/2,-z+1/2
z,x,y
-z+1/2,-x,y+1/2
z+1/2,-x+1/2,-y
-z,x+1/2,-y+1/2
y,z,x
y+1/2,-z+1/2,-x
-y,z+1/2,-x+1/2
-y+1/2,-z,x+1/2

loop_
_atom_site_label
_atom_site_type_symbol
_atom_site_fract_x
_atom_site_fract_y
_atom_site_fract_z
_atom_site_occupancy
_atom_site_U_iso_or_equiv
O4 O-2 -0.4952 -0.131 -0.2368 1 0.0
Na6 Na+1 0.875 0.875 0.875 0.31 0.0
Ca12 Ca+2 -0.38 -0.3881 -0.1201 1 0.0
O7 O-2 0.2406 0.4114 0.304 1 0.0
Al1 Al+3 0.2539 0.0134 0.0167 1 0.0
Ca7 Ca+2 0.372 0.14 0.1361 0.5 0.0
Ca6 Ca+2 -0.3763 -0.3763 -0.3763 0.76 0.0
Ca10 Ca+2 0.6431 0.1363 0.1287 0.5 0.0
Ca5 Ca+2 0.3814 0.3814 0.3814 0.97 0.0
Ca3 Ca+2 0.263 0.263 0.263 0.91 0.0
O5 O-2 0.2729 0.2765 0.1082 1 0.0
O8 O-2 -0.2281 -0.4062 -0.2878 1 0.0
O9 O-2 0.3502 -0.0321 -0.0274 1 0.0
Al2 Al+3 -0.2534 -0.0129 -0.0232 1 0.0
Na5 Na+1 0.121 0.121 0.121 0.31 0.0
O3 O-2 0.4759 0.1327 0.2475 1 0.0
Ca9 Ca+2 0.6232 0.1376 0.118 0.5 0.0
Na1 Na+1 0.263 0.263 0.263 0.09 0.0
Al3 Al+3 0.2434 0.2371 0.0053 1 0.0
O12 O-2 -0.1515 0.015 0.0163 1 0.0
Ca2 Ca+2 0.5018 0.5018 0.5018 1 0.0
Ca8 Ca+2 0.3678 0.1262 0.1345 0.5 0.0
Na3 Na+1 0.3814 0.3814 0.3814 0.03 0.0
Na4 Na+1 -0.3763 -0.3763 -0.3763 0.24 0.0
O11 O-2 0.1497 -0.0173 -0.0171 1 0.0
Na2 Na+1 -0.2562 -0.2562 -0.2562 0.27 0.0
O1 O-2 0.263 0.1264 0.0029 1 0.0
O6 O-2 -0.2629 -0.2906 -0.1058 1 0.0
Ca1 Ca+2 0 0 0 1 0.0
Ca4 Ca+2 -0.2562 -0.2562 -0.2562 0.73 0.0
O2 O-2 -0.2658 -0.1258 -0.023 1 0.0
Al4 Al+3 -0.2445 -0.2377 -0.0063 1 0.0
Ca11 Ca+2 0.3821 0.3863 0.1213 1 0.0
O10 O-2 -0.3505 0.0233 0.0234 1 0.0
